data_7053984
loop_
_publ_author_name
'Chen, Jun'
'Wang, Shuai-Hua'
'Liu, Zhi-Fa'
'Wu, Mei-Feng'
'Xiao, Yu'
'Zheng, Fa-Kun'
'Guo, Guo-Cong'
'Huang, Jin-Shun'

_publ_section_title
;
 Anion-directed self-assembly of Cu(ii) coordination compounds with
 tetrazole-1-acetic acid: syntheses in ionic liquids and crystal
 structures
;
_journal_issue 1
_journal_name_full 'New Journal of Chemistry'
_journal_page_first 269
_journal_paper_doi 10.1039/c3nj01198d
_journal_volume 38
_journal_year 2014
_chemical_formula_moiety 'C6 H10 Cl2 Cu N8 O5'
_chemical_formula_sum 'C6 H10 Cl2 Cu N8 O5'
_chemical_formula_weight 408.66
_chemical_melting_point ?
_chemical_name_common '[CuCl2(1-Htza)2].H2O'
_chemical_name_systematic
; 
 ? 
;
_space_group_IT_number 9
_symmetry_cell_setting monoclinic
_symmetry_space_group_name_Hall 'C -2yc'
_symmetry_space_group_name_H-M 'C 1 c 1'
_atom_sites_solution_hydrogens geom
_atom_sites_solution_primary direct
_atom_sites_solution_secondary difmap
_audit_creation_method SHELXL-97
_cell_angle_alpha 90.00
_cell_angle_beta 103.38(3)
_cell_angle_gamma 90.00
_cell_formula_units_Z 4
_cell_length_a 26.882(16)
_cell_length_b 6.802(3)
_cell_length_c 7.981(7)
_cell_measurement_reflns_used 3503
_cell_measurement_temperature 293(2)
_cell_measurement_theta_max 27.5165
_cell_measurement_theta_min 2.0707
_cell_volume 1419.7(16)
_computing_cell_refinement 'CrystalClear (Rigaku Inc., 2008)'
_computing_data_collection 'CrystalClear (Rigaku Inc., 2008)'
_computing_data_reduction 'CrystalClear (Rigaku Inc., 2008)'
_computing_publication_material 'SHELXL-97 (Sheldrick, 1997)'
_computing_structure_refinement 'SHELXL-97 (Sheldrick, 1997)'
_computing_structure_solution 'SHELXS-97 (Sheldrick, 1990)'
_diffrn_ambient_temperature 293(2)
_diffrn_detector_area_resol_mean 28.5714
_diffrn_measured_fraction_theta_full 0.991
_diffrn_measured_fraction_theta_max 0.991
_diffrn_measurement_device_type 'Saturn70 (4x4 bin mode)'
_diffrn_measurement_method CCD_Profile_fitting
_diffrn_radiation_monochromator graphite
_diffrn_radiation_source 'fine-focus sealed tube'
_diffrn_radiation_type MoK\a
_diffrn_radiation_wavelength 0.71073
_diffrn_reflns_av_R_equivalents 0.0382
_diffrn_reflns_av_sigmaI/netI 0.0350
_diffrn_reflns_limit_h_max 31
_diffrn_reflns_limit_h_min -31
_diffrn_reflns_limit_k_max 8
_diffrn_reflns_limit_k_min -8
_diffrn_reflns_limit_l_max 9
_diffrn_reflns_limit_l_min -9
_diffrn_reflns_number 4818
_diffrn_reflns_theta_full 25.00
_diffrn_reflns_theta_max 25.00
_diffrn_reflns_theta_min 3.09
_exptl_absorpt_coefficient_mu 1.953
_exptl_absorpt_correction_T_max 1.0000
_exptl_absorpt_correction_T_min 0.8378
_exptl_absorpt_correction_type multi-scan
_exptl_absorpt_process_details 'Sphere (Rigaku CrystalClear)'
_exptl_crystal_colour blue
_exptl_crystal_density_diffrn 1.912
_exptl_crystal_density_meas ?
_exptl_crystal_density_method 'not measured'
_exptl_crystal_description lamellate
_exptl_crystal_F_000 820
_exptl_crystal_size_max 0.3
_exptl_crystal_size_mid 0.3
_exptl_crystal_size_min 0.002
_refine_diff_density_max 0.286
_refine_diff_density_min -0.319
_refine_diff_density_rms 0.063
_refine_ls_abs_structure_details 'Flack H D (1983), Acta Cryst. A39, 876-881'
_refine_ls_abs_structure_Flack 0.00(4)
_refine_ls_extinction_method none
_refine_ls_goodness_of_fit_ref 1.010
_refine_ls_hydrogen_treatment mixed
_refine_ls_matrix_type full
_refine_ls_number_parameters 206
_refine_ls_number_reflns 2250
_refine_ls_number_restraints 5
_refine_ls_restrained_S_all 1.010
_refine_ls_R_factor_all 0.0356
_refine_ls_R_factor_gt 0.0334
_refine_ls_shift/su_max 0.000
_refine_ls_shift/su_mean 0.000
_refine_ls_structure_factor_coef Fsqd
_refine_ls_weighting_details 'calc w=1/[\s^2^(Fo^2^)+(0.0600P)^2^+0.0000P] where P=(Fo^2^+2Fc^2^)/3'
_refine_ls_weighting_scheme calc
_refine_ls_wR_factor_gt 0.0845
_refine_ls_wR_factor_ref 0.0864
_reflns_number_gt 2129
_reflns_number_total 2250
_reflns_threshold_expression >2sigma(I)
_cod_data_source_file c3nj01198d.txt
_cod_data_source_block 5
_cod_depositor_comments
;
The following automatic conversions were performed:

'_chemical_melting_point' value 'not measured' was changed to '?' -
the value is undefined or not
given.

'_exptl_absorpt_correction_type' value 'Multi-scan' changed
to 'multi-scan' according to
/usr/data/users/saulius/automatic-downloads/current/RSC/lib/dictionaries/cif_core.dic
dictionary named 'cif_core.dic' version 2.4.2 from 2011-04-26.

Automatic conversion script
Id: cif_fix_values 2281 2013-09-26 08:29:07Z andrius 

The following automatic conversions were performed:

'_exptl_crystal_density_meas' value 'not measured' was changed to '?'
- the value is perceived as not measured.

Automatic conversion script
Id: cif_fix_values 3008 2015-01-20 13:52:24Z robertas 
;
_cod_original_sg_symbol_H-M Cc
_cod_database_code 7053984

loop_
_symmetry_equiv_pos_as_xyz
'x, y, z'
'x, -y, z+1/2'
'x+1/2, y+1/2, z'
'x+1/2, -y+1/2, z+1/2'

loop_
_atom_site_label
_atom_site_type_symbol
_atom_site_fract_x
_atom_site_fract_y
_atom_site_fract_z
_atom_site_U_iso_or_equiv
_atom_site_adp_type
_atom_site_occupancy
_atom_site_symmetry_multiplicity
_atom_site_calc_flag
_atom_site_refinement_flags
Cu1 Cu 0.32958(3) -0.76424(6) 0.88691(8) 0.03117(9) Uani 1 1 d .
Cl1 Cl 0.29329(3) -0.57270(12) 1.06125(8) 0.0324(2) Uani 1 1 d .
Cl2 Cl 0.36556(3) -0.94121(12) 0.70132(9) 0.0336(2) Uani 1 1 d .
O11 O 0.11907(10) -1.1864(4) 0.8343(3) 0.0362(6) Uani 1 1 d .
H11B H 0.1101 -1.1864 0.9257 0.054 Uiso 1 1 calc R
O12 O 0.12060(10) -1.5119(3) 0.8417(4) 0.0376(7) Uani 1 1 d .
O21 O 0.53601(10) 0.0031(4) 0.9389(4) 0.0425(8) Uani 1 1 d .
H21B H 0.5630 -0.0056 0.9081 0.064 Uiso 1 1 calc R
O22 O 0.53943(10) -0.3218(4) 0.9268(4) 0.0401(7) Uani 1 1 d .
N11 N 0.21275(11) -1.1645(4) 0.7574(4) 0.0257(7) Uani 1 1 d .
N12 N 0.19293(13) -1.0089(5) 0.6625(4) 0.0399(9) Uani 1 1 d .
N13 N 0.22477(13) -0.8664(5) 0.7015(5) 0.0440(9) Uani 1 1 d .
N14 N 0.26739(10) -0.9309(4) 0.8194(4) 0.0280(7) Uani 1 1 d .
N21 N 0.44527(12) -0.3604(4) 1.0067(4) 0.0281(7) Uani 1 1 d .
N22 N 0.46844(14) -0.5192(5) 1.0911(5) 0.0455(10) Uani 1 1 d .
N23 N 0.43533(12) -0.6616(5) 1.0572(6) 0.0504(11) Uani 1 1 d .
N24 N 0.39228(11) -0.5972(4) 0.9510(4) 0.0306(8) Uani 1 1 d .
C11 C 0.25844(12) -1.1136(5) 0.8517(5) 0.0270(8) Uani 1 1 d .
H11A H 0.2805 -1.1952 0.9283 0.032 Uiso 1 1 calc R
C12 C 0.18630(14) -1.3527(5) 0.7422(5) 0.0316(9) Uani 1 1 d .
H12A H 0.2093 -1.4519 0.8041 0.038 Uiso 1 1 calc R
H12B H 0.1770 -1.3908 0.6219 0.038 Uiso 1 1 calc R
C13 C 0.13768(13) -1.3461(5) 0.8137(4) 0.0225(8) Uani 1 1 d .
C21 C 0.39909(14) -0.4102(5) 0.9223(5) 0.0298(9) Uani 1 1 d .
H21A H 0.3753 -0.3271 0.8540 0.036 Uiso 1 1 calc R
C22 C 0.47050(14) -0.1696(6) 1.0203(5) 0.0347(10) Uani 1 1 d .
H22A H 0.4782 -0.1276 1.1396 0.042 Uiso 1 1 calc R
H22B H 0.4473 -0.0742 0.9536 0.042 Uiso 1 1 calc R
C23 C 0.51875(14) -0.1724(5) 0.9582(5) 0.0265(9) Uani 1 1 d .
O1W O 0.58417(17) -1.6440(4) 1.1368(5) 0.0534(7) Uani 1 1 d D
H1WA H 0.6060(7) -1.554(2) 1.178(5) 0.080 Uiso 1 1 d D
H1WB H 0.5955(14) -1.748(2) 1.194(4) 0.080 Uiso 1 1 d D

loop_
_atom_site_aniso_label
_atom_site_aniso_U_11
_atom_site_aniso_U_22
_atom_site_aniso_U_33
_atom_site_aniso_U_23
_atom_site_aniso_U_13
_atom_site_aniso_U_12
Cu1 0.01734(15) 0.02658(18) 0.0515(2) -0.01143(17) 0.01177(13) -0.00636(15)
Cl1 0.0265(4) 0.0307(4) 0.0415(5) 0.0012(4) 0.0105(4) 0.0020(3)
Cl2 0.0285(4) 0.0304(4) 0.0438(5) -0.0024(4) 0.0123(4) -0.0002(3)
O11 0.0450(14) 0.0286(13) 0.0431(14) 0.0041(11) 0.0271(12) 0.0011(12)
O12 0.0380(14) 0.0240(12) 0.0544(16) -0.0028(11) 0.0179(12) -0.0099(10)
O21 0.0292(14) 0.0278(12) 0.076(2) -0.0032(13) 0.0228(14) -0.0112(11)
O22 0.0376(14) 0.0371(15) 0.0526(16) 0.0039(13) 0.0250(12) 0.0012(13)
N11 0.0172(13) 0.0271(15) 0.0338(15) -0.0031(11) 0.0076(11) -0.0054(11)
N12 0.0226(16) 0.0417(17) 0.050(2) 0.0192(15) -0.0025(14) -0.0082(13)
N13 0.0324(17) 0.0390(18) 0.059(2) 0.0183(15) 0.0084(15) -0.0057(13)
N14 0.0149(13) 0.0275(15) 0.0452(18) -0.0043(12) 0.0143(12) -0.0019(11)
N21 0.0213(14) 0.0286(15) 0.0343(16) 0.0018(12) 0.0061(12) -0.0075(12)
N22 0.0249(18) 0.0403(18) 0.064(2) 0.0185(16) -0.0036(17) -0.0102(13)
N23 0.0173(16) 0.0364(18) 0.091(3) 0.0224(18) -0.0001(17) -0.0064(13)
N24 0.0204(15) 0.0253(14) 0.0448(19) -0.0027(12) 0.0045(14) -0.0039(12)
C11 0.0206(16) 0.0251(17) 0.0383(19) -0.0017(14) 0.0128(15) -0.0012(13)
C12 0.0306(18) 0.0203(17) 0.045(2) -0.0032(15) 0.0111(16) -0.0074(14)
C13 0.0206(16) 0.0229(17) 0.0226(16) 0.0012(13) 0.0020(13) -0.0059(12)
C21 0.0196(18) 0.0325(18) 0.034(2) -0.0041(15) 0.0005(15) -0.0004(15)
C22 0.0208(17) 0.038(2) 0.048(2) -0.0093(17) 0.0127(17) -0.0058(16)
C23 0.0229(18) 0.0248(18) 0.0292(18) 0.0018(14) 0.0008(15) -0.0093(14)
O1W 0.0703(18) 0.0389(14) 0.0532(13) 0.0033(16) 0.0189(13) 0.0007(15)

loop_
_atom_type_symbol
_atom_type_description
_atom_type_scat_dispersion_real
_atom_type_scat_dispersion_imag
_atom_type_scat_source
C C 0.0033 0.0016 'International Tables Vol C Tables 4.2.6.8 and 6.1.1.4'
H H 0.0000 0.0000 'International Tables Vol C Tables 4.2.6.8 and 6.1.1.4'
Cl Cl 0.1484 0.1585 'International Tables Vol C Tables 4.2.6.8 and 6.1.1.4'
Cu Cu 0.3201 1.2651 'International Tables Vol C Tables 4.2.6.8 and 6.1.1.4'
N N 0.0061 0.0033 'International Tables Vol C Tables 4.2.6.8 and 6.1.1.4'
O O 0.0106 0.0060 'International Tables Vol C Tables 4.2.6.8 and 6.1.1.4'

loop_
_geom_angle_atom_site_label_1
_geom_angle_atom_site_label_2
_geom_angle_atom_site_label_3
_geom_angle
N14 Cu1 N24 179.08(16)
N14 Cu1 Cl1 92.26(10)
N24 Cu1 Cl1 88.49(10)
N14 Cu1 Cl2 88.83(10)
N24 Cu1 Cl2 90.39(11)
Cl1 Cu1 Cl2 176.68(4)
C13 O11 H11B 109.5
C23 O21 H21B 109.5
C11 N11 N12 108.0(3)
C11 N11 C12 130.3(3)
N12 N11 C12 121.7(3)
N13 N12 N11 107.7(3)
N12 N13 N14 109.2(3)
C11 N14 N13 106.1(3)
C11 N14 Cu1 132.3(2)
N13 N14 Cu1 121.2(2)
C21 N21 N22 108.8(3)
C21 N21 C22 129.6(3)
N22 N21 C22 121.6(3)
N23 N22 N21 106.2(3)
N22 N23 N24 109.7(3)
C21 N24 N23 107.0(3)
C21 N24 Cu1 130.5(2)
N23 N24 Cu1 122.0(2)
N14 C11 N11 109.0(3)
N14 C11 H11A 125.5
N11 C11 H11A 125.5
N11 C12 C13 112.5(3)
N11 C12 H12A 109.1
C13 C12 H12A 109.1
N11 C12 H12B 109.1
C13 C12 H12B 109.1
H12A C12 H12B 107.8
O11 C13 O12 126.6(4)
O11 C13 C12 118.9(3)
O12 C13 C12 114.5(3)
N21 C21 N24 108.3(3)
N21 C21 H21A 125.8
N24 C21 H21A 125.8
N21 C22 C23 112.9(3)
N21 C22 H22A 109.0
C23 C22 H22A 109.0
N21 C22 H22B 109.0
C23 C22 H22B 109.0
H22A C22 H22B 107.8
O22 C23 O21 123.4(4)
O22 C23 C22 123.7(3)
O21 C23 C22 112.9(3)
H1WA O1W H1WB 105(2)

loop_
_geom_bond_atom_site_label_1
_geom_bond_atom_site_label_2
_geom_bond_distance
Cu1 N14 1.988(3)
Cu1 N24 1.998(3)
Cu1 Cl1 2.2833(15)
Cu1 Cl2 2.2893(15)
O11 C13 1.223(4)
O11 H11B 0.8200
O12 C13 1.257(4)
O21 C23 1.303(4)
O21 H21B 0.8200
O22 C23 1.212(5)
N11 C11 1.329(4)
N11 N12 1.339(4)
N11 C12 1.455(4)
N12 N13 1.283(5)
N13 N14 1.376(4)
N14 C11 1.303(5)
N21 C21 1.312(5)
N21 N22 1.347(4)
N21 C22 1.457(5)
N22 N23 1.301(5)
N23 N24 1.340(5)
N24 C21 1.313(5)
C11 H11A 0.9300
C12 C13 1.543(5)
C12 H12A 0.9700
C12 H12B 0.9700
C21 H21A 0.9300
C22 C23 1.491(6)
C22 H22A 0.9700
C22 H22B 0.9700
O1W H1WA 0.857(10)
O1W H1WB 0.859(10)

loop_
_geom_hbond_atom_site_label_D
_geom_hbond_atom_site_label_H
_geom_hbond_atom_site_label_A
_geom_hbond_distance_DH
_geom_hbond_distance_HA
_geom_hbond_distance_DA
_geom_hbond_angle_DHA
_geom_hbond_site_symmetry_A
O11 H11B O1W 0.82 1.99 2.800(6) 170.9 3_455
O21 H21B O12 0.82 1.75 2.569(3) 177.3 3_565
O1W H1WA O11 0.857(10) 2.04(2) 2.780(4) 144(3) 4_525
O1W H1WB O12 0.859(10) 2.035(11) 2.893(4) 176(4) 4_515

loop_
_geom_torsion_atom_site_label_1
_geom_torsion_atom_site_label_2
_geom_torsion_atom_site_label_3
_geom_torsion_atom_site_label_4
_geom_torsion
C11 N11 N12 N13 -1.9(4)
C12 N11 N12 N13 -179.1(3)
N11 N12 N13 N14 2.4(5)
N12 N13 N14 C11 -2.1(4)
N12 N13 N14 Cu1 171.2(3)
N24 Cu1 N14 C11 103(8)
Cl1 Cu1 N14 C11 -111.7(3)
Cl2 Cu1 N14 C11 71.5(3)
N24 Cu1 N14 N13 -68(9)
Cl1 Cu1 N14 N13 77.1(3)
Cl2 Cu1 N14 N13 -99.8(3)
C21 N21 N22 N23 -0.7(5)
C22 N21 N22 N23 177.6(4)
N21 N22 N23 N24 1.2(5)
N22 N23 N24 C21 -1.2(5)
N22 N23 N24 Cu1 -173.8(3)
N14 Cu1 N24 C21 81(9)
Cl1 Cu1 N24 C21 -64.0(4)
Cl2 Cu1 N24 C21 112.9(4)
N14 Cu1 N24 N23 -108(8)
Cl1 Cu1 N24 N23 106.7(3)
Cl2 Cu1 N24 N23 -76.5(3)
N13 N14 C11 N11 0.8(4)
Cu1 N14 C11 N11 -171.4(3)
N12 N11 C11 N14 0.6(4)
C12 N11 C11 N14 177.4(3)
C11 N11 C12 C13 114.0(4)
N12 N11 C12 C13 -69.5(4)
N11 C12 C13 O11 17.8(4)
N11 C12 C13 O12 -163.7(3)
N22 N21 C21 N24 0.0(5)
C22 N21 C21 N24 -178.2(4)
N23 N24 C21 N21 0.7(5)
Cu1 N24 C21 N21 172.4(3)
C21 N21 C22 C23 -121.4(4)
N22 N21 C22 C23 60.6(5)
N21 C22 C23 O22 -11.5(5)
N21 C22 C23 O21 167.5(3)
